data_1536582
loop_
_publ_author_name
'Piepenbrink, M.'
'Krebs, B.'
'Limanski, E.M.'

_publ_section_title
;
 Neue Heteropolyanionen des (M2 X2 W20) - Typs mit Antimon(III) als
 Heteroatom
;
_journal_name_full 'Zeitschrift fuer Anorganische und Allgemeine Chemie'
_journal_page_first 1187
_journal_page_last 1191
_journal_volume 628
_journal_year 2002
_chemical_formula_sum 'H92 Mn1.82 Na10 O116 Sb2 W20.18'
_chemical_name_systematic
;
Na10 ((Mn1.82 W0.18) (H2 O)6 (W O2)2 (Sb W9 O33)2) (H2 O)40
;
_space_group_IT_number 14
_symmetry_space_group_name_Hall '-P 2yn'
_symmetry_space_group_name_H-M 'P 1 21/n 1'
_cell_angle_alpha 90
_cell_angle_beta 94.41
_cell_angle_gamma 90
_cell_formula_units_Z 2
_cell_length_a 12.891
_cell_length_b 25.219
_cell_length_c 16.166
_cell_volume 5239.977
_citation_journal_id_ASTM ZAACAB
_cod_data_source_file Piepenbrink_ZAACAB_2002_501.cif
_cod_data_source_block H92Mn1.82Na10O116Sb2W20.18
_cod_original_sg_symbol_Hall '-P 2ybc (x-z,y,z)'
_cod_database_code 1536582

loop_
_symmetry_equiv_pos_as_xyz
x,y,z
-x+1/2,y+1/2,-z+1/2
-x,-y,-z
x-1/2,-y-1/2,z-1/2

loop_
_atom_site_label
_atom_site_type_symbol
_atom_site_fract_x
_atom_site_fract_y
_atom_site_fract_z
_atom_site_occupancy
_atom_site_U_iso_or_equiv
O45 O-2 0.756 0.2093 -0.234 1 0.0
O57 O-2 0.567 0.235 -0.034 1 0.0
O39 O-2 0.479 0.1877 0.358 1 0.0
W11 W+6 0.84825 0.06867 -0.10187 1 0.0
O19 O-2 0.0857 0.1991 0.2721 1 0.0
O18 O-2 0.8875 0.172 0.2294 1 0.0
O16 O-2 0.805 0.1416 0.0845 1 0.0
O21 O-2 0.0418 0.1041 0.3284 1 0.0
O51 O-2 0.5732 0.1043 0.0449 1 0.0
O53 O-2 0.752 -0.077 0.309 1 0.0
O13 O-2 0.7809 0.2108 -0.0516 1 0.0
O3 O-2 0.7942 -0.0574 0.098 1 0.0
O54 O-2 0.53 0.099 -0.555 1 0.0
O11 O-2 0.065 0.2623 0.1351 1 0.0
Na2 Na+1 0.399 0.347 0.207 1 0.0
O9 O-2 0.1845 0.2778 -0.0009 1 0.0
O17 O-2 0.9337 0.2772 0.2582 1 0.0
O25 O-2 0.1014 0.0112 0.2812 1 0.0
O23 O-2 0.3146 -0.0203 0.2932 1 0.0
O44 O-2 0.394 0.416 0.102 1 0.0
O52 O-2 0.219 0.026 0.502 1 0.0
O15 O-2 0.8717 0.2366 0.1062 1 0.0
O35 O-2 0.8578 0.096 -0.2004 1 0.0
Na3 Na+1 0.303 0.3523 0.0305 1 0.0
O41 O-2 0.655 0.2576 0.138 1 0.0
O33 O-2 0.8659 0.0284 0.0133 1 0.0
O1 O-2 0.3007 0.1089 0.0622 1 0.0
O38 O-2 0.266 0.152 -0.194 1 0.0
O50 O-2 0.553 0.0332 0.231 1 0.0
O12 O-2 0.0199 0.1669 0.0995 1 0.0
O28 O-2 0.8453 0.0801 0.2957 1 0.0
W1 W+2 0.278 0.133 -0.063 0.089 0.0
W9 W+6 0.96976 0.0368 0.30354 1 0.0
O7 O-2 0.2894 0.1668 0.2743 1 0.0
O14 O-2 0.9209 0.1273 -0.0398 1 0.0
O22 O-2 0.2365 0.0761 0.3452 1 0.0
O29 O-2 0.9548 0.0684 0.1666 1 0.0
O31 O-2 0.8969 -0.0149 0.2372 1 0.0
W8 W+6 0.79809 0.11097 0.19079 1 0.0
O37 O-2 0.4342 0.0876 -0.0815 1 0.0
Mn1 Mn+2 0.293 0.1291 -0.064 0.911 0.0
O46 O-2 0.178 0.369 0.141 1 0.0
O20 O-2 0.1853 0.1675 0.4225 1 0.0
O56 O-2 0.349 0.1544 0.547 1 0.0
O6 O-2 0.3515 0.0717 0.216 1 0.0
O34 O-2 0.7232 0.0875 -0.0798 1 0.0
W2 W+6 0.31686 0.14051 0.16117 1 0.0
O36 O-2 0.3745 0.2022 -0.0457 1 0.0
O55 O-2 0.545 0.1197 -0.213 1 0.0
O48 O-2 0.714 0.091 0.428 1 0.0
Na4 Na+1 0.5868 0.0105 0.0915 1 0.0
O47 O-2 0.417 0.3295 -0.07 1 0.0
O32 O-2 0.0021 -0.0336 0.1049 1 0.0
W4 W+6 0.87852 0.18837 0.01412 1 0.0
W6 W+6 0.16628 0.14307 0.32311 1 0.0
W5 W+6 0.97455 0.22673 0.19933 1 0.0
Na1 Na+1 0.5787 0.2135 0.2484 1 0.0
W3 W+6 0.12774 0.22297 0.03951 1 0.0
O2 O-2 0.1567 0.1708 -0.0283 1 0.0
O58 O-2 0.117 0.136 0.594 1 0.0
O8 O-2 0.1653 0.1046 0.196 1 0.0
O4 O-2 0.4427 0.1651 0.1631 1 0.0
W10 W+6 0.87696 -0.00467 0.11291 1 0.0
O24 O-2 0.2034 0.0033 0.1441 1 0.0
O27 O-2 0.7621 0.0444 0.1515 1 0.0
O10 O-2 0.9894 0.2313 -0.0218 1 0.0
W7 W+6 0.24058 0.0289 0.2496 1 0.0
O49 O-2 0.5988 -0.0053 -0.0514 1 0.0
O42 O-2 0.537 0.31 0.3 1 0.0
O30 O-2 0.9609 0.0141 0.4007 1 0.0
O5 O-2 0.2334 0.1988 0.1207 1 0.0
Sb1 Sb+3 0.06491 0.09111 0.09535 1 0.0
O40 O-2 0.234 0.271 -0.1665 1 0.0
O43 O-2 0.407 0.2837 0.111 1 0.0
O26 O-2 0.6806 0.1334 0.2175 1 0.0
